data_8101972
loop_
_publ_author_name
'Nasiri, H. R.'
'Bolte, M.'
'Lorch, M.'
'Schwalbe, H.'

_publ_section_title
;
Crystal structure of 4-hexyl-4'-hydroxyazobenzene isopropanol hemisolvate, 
C~18~H~22~N~2~O &#x00B7; &#x00BD;C~3~H~8~O
;
_journal_issue 2
_journal_name_full 'Zeitschrift f\"ur Kristallographie - New Crystal Structures'
_journal_page_first 219
_journal_page_last 220
_journal_volume 221
_journal_year 2006
_chemical_formula_structural 'C~18~H~22~N~2~O &#x00B7; 1/2 C~3~H~8~O'
_chemical_formula_sum 'C19.5 H26 N2 O1.5'
_chemical_formula_weight 312.42
_chemical_name_systematic
;
4-hexyl-4'-hydroxyazobenzene isopropanol hemisolvate
;
_space_group_IT_number 2
_symmetry_cell_setting triclinic
_symmetry_space_group_name_Hall '-P 1'
_symmetry_space_group_name_H-M 'P -1'
_atom_sites_solution_hydrogens geom
_atom_sites_solution_primary direct
_atom_sites_solution_secondary difmap
_audit_creation_method SHELXL-97
_cell_angle_alpha 87.552(11)
_cell_angle_beta 84.371(11)
_cell_angle_gamma 88.936(11)
_cell_formula_units_Z 4
_cell_length_a 6.1744(8)
_cell_length_b 14.9146(19)
_cell_length_c 19.453(3)
_cell_measurement_reflns_used 6082
_cell_measurement_temperature 173(2)
_cell_measurement_theta_max 25.7
_cell_measurement_theta_min 2.1
_cell_volume 1781.0(4)
_computing_cell_refinement 'X-Area (Stoe & Cie, 2001)'
_computing_data_collection 'X-Area (Stoe & Cie, 2001)'
_computing_data_reduction 'X-Area (Stoe & Cie, 2001)'
_computing_molecular_graphics 'XP in SHELXTL-Plus (Sheldrick, 1991)'
_computing_publication_material SHELXL97
_computing_structure_refinement 'SHELXL97 (Sheldrick, 1997) '
_computing_structure_solution 'SHELXS97 (Sheldrick, 1990) '
_diffrn_ambient_temperature 173(2)
_diffrn_measured_fraction_theta_full 0.998
_diffrn_measured_fraction_theta_max 0.985
_diffrn_measurement_device_type 'Stoe IPDS II'
_diffrn_measurement_method omega
_diffrn_radiation_monochromator graphite
_diffrn_radiation_source 'fine-focus sealed tube'
_diffrn_radiation_type MoK\a
_diffrn_radiation_wavelength 0.71073
_diffrn_reflns_av_R_equivalents 0.0911
_diffrn_reflns_av_sigmaI/netI 0.1262
_diffrn_reflns_limit_h_max 7
_diffrn_reflns_limit_h_min -7
_diffrn_reflns_limit_k_max 16
_diffrn_reflns_limit_k_min -18
_diffrn_reflns_limit_l_max 22
_diffrn_reflns_limit_l_min -23
_diffrn_reflns_number 15874
_diffrn_reflns_theta_full 25.00
_diffrn_reflns_theta_max 25.53
_diffrn_reflns_theta_min 2.11
_diffrn_standards_decay_% 0
_diffrn_standards_interval_time 0
_diffrn_standards_number 0
_exptl_absorpt_coefficient_mu 0.074
_exptl_absorpt_correction_T_max 0.9927
_exptl_absorpt_correction_T_min 0.9732
_exptl_absorpt_correction_type none
_exptl_crystal_colour orange
_exptl_crystal_density_diffrn 1.165
_exptl_crystal_density_method 'not measured'
_exptl_crystal_description needle
_exptl_crystal_F_000 676
_exptl_crystal_size_max 0.37
_exptl_crystal_size_mid 0.14
_exptl_crystal_size_min 0.10
_refine_diff_density_max 0.362
_refine_diff_density_min -0.259
_refine_diff_density_rms 0.045
_refine_ls_extinction_coef 0.0084(15)
_refine_ls_extinction_expression Fc^*^=kFc[1+0.001xFc^2^\l^3^/sin(2\q)]^-1/4^
_refine_ls_extinction_method SHELXL
_refine_ls_goodness_of_fit_ref 0.798
_refine_ls_hydrogen_treatment mixed
_refine_ls_matrix_type full
_refine_ls_number_parameters 419
_refine_ls_number_reflns 6561
_refine_ls_number_restraints 0
_refine_ls_restrained_S_all 0.798
_refine_ls_R_factor_all 0.1458
_refine_ls_R_factor_gt 0.0594
_refine_ls_shift/su_max 0.000
_refine_ls_shift/su_mean 0.000
_refine_ls_structure_factor_coef Fsqd
_refine_ls_weighting_details 'calc w=1/[\s^2^(Fo^2^)+(0.0700P)^2^+0.0000P] where P=(Fo^2^+2Fc^2^)/3'
_refine_ls_weighting_scheme calc
_refine_ls_wR_factor_gt 0.1341
_refine_ls_wR_factor_ref 0.1598
_reflns_number_gt 2681
_reflns_number_total 6561
_reflns_threshold_expression I>2sigma(I)
_cod_data_source_file 1267-1777.cff
_cod_data_source_block hs11
_cod_depositor_comments
;
The following automatic conversions were performed:
'_symmetry_cell_setting' value 'Triclinic' changed to 'triclinic'
according to '/home/saulius/struct/CIF-dictionaries/cif_core.dic'
dictionary named 'cif_core.dic' version 2.4.1 from 2010-06-29.

Automatic conversion script
Id: cif_fix_enum 1555 2011-01-17 13:19:09Z saulius 
;
_cod_original_formula_sum 'C19.50 H26 N2 O1.50'
_cod_database_code 8101972

loop_
_symmetry_equiv_pos_as_xyz
'x, y, z'
'-x, -y, -z'

loop_
_atom_site_label
_atom_site_type_symbol
_atom_site_fract_x
_atom_site_fract_y
_atom_site_fract_z
_atom_site_U_iso_or_equiv
_atom_site_adp_type
_atom_site_occupancy
_atom_site_symmetry_multiplicity
_atom_site_Wyckoff_symbol
_atom_site_calc_flag
_atom_site_refinement_flags
_atom_site_disorder_assembly
_atom_site_disorder_group
O1 O 0.0647(3) 0.39859(14) 0.48574(9) 0.0453(6) Uani 1 2 i d . . .
H1 H -0.0427 0.3648 0.4859 0.054 Uiso 1 2 i calc R . .
N1 N 0.3229(4) 0.52456(17) 0.21682(11) 0.0457(7) Uani 1 2 i d . . .
N2 N 0.5240(4) 0.53867(16) 0.20254(11) 0.0405(6) Uani 1 2 i d . . .
C1 C 0.1249(4) 0.43063(19) 0.41902(13) 0.0363(7) Uani 1 2 i d . . .
C2 C -0.0152(4) 0.4304(2) 0.36827(14) 0.0411(7) Uani 1 2 i d . . .
H2 H -0.1582 0.4078 0.3783 0.049 Uiso 1 2 i calc R . .
C3 C 0.0547(4) 0.46349(19) 0.30233(14) 0.0419(8) Uani 1 2 i d . . .
H3 H -0.0422 0.4647 0.2672 0.050 Uiso 1 2 i calc R . .
C4 C 0.2654(4) 0.49493(19) 0.28697(14) 0.0380(7) Uani 1 2 i d . . .
C5 C 0.4047(4) 0.49615(19) 0.33921(14) 0.0399(7) Uani 1 2 i d . . .
H5 H 0.5479 0.5186 0.3293 0.048 Uiso 1 2 i calc R . .
C6 C 0.3341(5) 0.4647(2) 0.40537(14) 0.0409(7) Uani 1 2 i d . . .
H6 H 0.4276 0.4662 0.4413 0.049 Uiso 1 2 i calc R . .
C11 C 0.5784(5) 0.5693(2) 0.13217(14) 0.0420(8) Uani 1 2 i d . . .
C12 C 0.4321(6) 0.5885(4) 0.0860(2) 0.134(2) Uani 1 2 i d . . .
H12 H 0.2808 0.5823 0.0994 0.160 Uiso 1 2 i calc R . .
C13 C 0.5029(6) 0.6169(4) 0.0196(2) 0.150(3) Uani 1 2 i d . . .
H13 H 0.3969 0.6298 -0.0118 0.179 Uiso 1 2 i calc R . .
C14 C 0.7158(5) 0.6275(2) -0.00361(15) 0.0466(8) Uani 1 2 i d . . .
C15 C 0.8596(5) 0.6089(2) 0.04333(14) 0.0487(9) Uani 1 2 i d . . .
H15 H 1.0107 0.6156 0.0297 0.058 Uiso 1 2 i calc R . .
C16 C 0.7927(5) 0.5801(2) 0.11109(15) 0.0516(9) Uani 1 2 i d . . .
H16 H 0.8982 0.5679 0.1428 0.062 Uiso 1 2 i calc R . .
C21 C 0.7779(5) 0.6609(2) -0.07771(15) 0.0575(10) Uani 1 2 i d . . .
H21A H 0.7130 0.6200 -0.1086 0.069 Uiso 1 2 i calc R . .
H21B H 0.7088 0.7207 -0.0841 0.069 Uiso 1 2 i calc R . .
C22 C 1.0154(4) 0.6689(2) -0.10192(13) 0.0416(8) Uani 1 2 i d . . .
H22A H 1.0838 0.6083 -0.1015 0.050 Uiso 1 2 i calc R . .
H22B H 1.0860 0.7051 -0.0692 0.050 Uiso 1 2 i calc R . .
C23 C 1.0556(4) 0.7121(2) -0.17438(13) 0.0422(8) Uani 1 2 i d . . .
H23A H 0.9713 0.6795 -0.2059 0.051 Uiso 1 2 i calc R . .
H23B H 0.9993 0.7747 -0.1734 0.051 Uiso 1 2 i calc R . .
C24 C 1.2918(4) 0.7132(2) -0.20368(14) 0.0438(8) Uani 1 2 i d . . .
H24A H 1.3463 0.6505 -0.2071 0.053 Uiso 1 2 i calc R . .
H24B H 1.3776 0.7432 -0.1712 0.053 Uiso 1 2 i calc R . .
C25 C 1.3295(5) 0.7605(2) -0.27430(14) 0.0500(8) Uani 1 2 i d . . .
H25A H 1.2742 0.8231 -0.2710 0.060 Uiso 1 2 i calc R . .
H25B H 1.2445 0.7303 -0.3069 0.060 Uiso 1 2 i calc R . .
C26 C 1.5673(5) 0.7621(2) -0.30346(16) 0.0589(9) Uani 1 2 i d . . .
H26A H 1.5801 0.7935 -0.3489 0.088 Uiso 1 2 i calc R . .
H26B H 1.6227 0.7004 -0.3081 0.088 Uiso 1 2 i calc R . .
H26C H 1.6524 0.7933 -0.2721 0.088 Uiso 1 2 i calc R . .
O1A O 0.3644(3) 0.34052(15) 0.56748(9) 0.0485(6) Uani 1 2 i d . . .
H1A H 0.2599 0.3615 0.5470 0.058 Uiso 1 2 i calc R . .
N1A N 0.0975(4) 0.20888(16) 0.83377(11) 0.0411(6) Uani 1 2 i d . . .
N2A N -0.1033(4) 0.20841(17) 0.85234(11) 0.0458(7) Uani 1 2 i d . . .
C1A C 0.2883(4) 0.30922(19) 0.63300(13) 0.0365(7) Uani 1 2 i d . . .
C2A C 0.4379(4) 0.2726(2) 0.67415(14) 0.0427(8) Uani 1 2 i d . . .
H2A H 0.5874 0.2690 0.6572 0.051 Uiso 1 2 i calc R . .
C3A C 0.3691(4) 0.2408(2) 0.74080(14) 0.0419(8) Uani 1 2 i d . . .
H3A H 0.4715 0.2149 0.7695 0.050 Uiso 1 2 i calc R . .
C4A C 0.1504(4) 0.24704(19) 0.76548(14) 0.0370(7) Uani 1 2 i d . . .
C5A C 0.0023(4) 0.28599(19) 0.72439(14) 0.0408(7) Uani 1 2 i d . . .
H5A H -0.1468 0.2906 0.7415 0.049 Uiso 1 2 i calc R . .
C6A C 0.0701(4) 0.31848(19) 0.65824(13) 0.0386(7) Uani 1 2 i d . . .
H6A H -0.0310 0.3468 0.6303 0.046 Uiso 1 2 i calc R . .
C11A C -0.1542(5) 0.1700(2) 0.92116(14) 0.0406(7) Uani 1 2 i d . . .
C12A C -0.0054(5) 0.1446(2) 0.96515(16) 0.0558(10) Uani 1 2 i d . . .
H12A H 0.1453 0.1531 0.9519 0.067 Uiso 1 2 i calc R . .
C13A C -0.0735(5) 0.1065(2) 1.02930(15) 0.0595(10) Uani 1 2 i d . . .
H13A H 0.0339 0.0879 1.0589 0.071 Uiso 1 2 i calc R . .
C14A C -0.2861(4) 0.0941(2) 1.05228(14) 0.0396(7) Uani 1 2 i d . . .
C15A C -0.4340(5) 0.1211(3) 1.00793(17) 0.0922(16) Uani 1 2 i d . . .
H15A H -0.5846 0.1137 1.0218 0.111 Uiso 1 2 i calc R . .
C16A C -0.3702(5) 0.1593(3) 0.94257(18) 0.0948(17) Uani 1 2 i d . . .
H16A H -0.4771 0.1779 0.9128 0.114 Uiso 1 2 i calc R . .
C21A C -0.3479(4) 0.0508(2) 1.12314(14) 0.0451(8) Uani 1 2 i d . . .
H21C H -0.2657 0.0806 1.1567 0.054 Uiso 1 2 i calc R . .
H21D H -0.2981 -0.0126 1.1223 0.054 Uiso 1 2 i calc R . .
C22A C -0.5873(4) 0.0524(2) 1.15047(14) 0.0459(8) Uani 1 2 i d . . .
H22C H -0.6724 0.0214 1.1183 0.055 Uiso 1 2 i calc R . .
H22D H -0.6401 0.1154 1.1524 0.055 Uiso 1 2 i calc R . .
C23A C -0.6250(4) 0.0068(2) 1.22242(14) 0.0458(8) Uani 1 2 i d . . .
H23C H -0.5682 -0.0556 1.2204 0.055 Uiso 1 2 i calc R . .
H23D H -0.5412 0.0387 1.2545 0.055 Uiso 1 2 i calc R . .
C24A C -0.8637(4) 0.0052(2) 1.25126(14) 0.0455(8) Uani 1 2 i d . . .
H24C H -0.9226 0.0674 1.2517 0.055 Uiso 1 2 i calc R . .
H24D H -0.9468 -0.0290 1.2204 0.055 Uiso 1 2 i calc R . .
C25A C -0.8963(5) -0.0367(2) 1.32374(14) 0.0510(9) Uani 1 2 i d . . .
H25C H -0.8152 -0.0017 1.3546 0.061 Uiso 1 2 i calc R . .
H25D H -0.8341 -0.0984 1.3234 0.061 Uiso 1 2 i calc R . .
C26A C -1.1342(5) -0.0408(2) 1.35290(16) 0.0619(10) Uani 1 2 i d . . .
H26D H -1.1445 -0.0691 1.3995 0.093 Uiso 1 2 i calc R . .
H26E H -1.2154 -0.0761 1.3230 0.093 Uiso 1 2 i calc R . .
H26F H -1.1958 0.0202 1.3550 0.093 Uiso 1 2 i calc R . .
O1L O 0.7435(3) 0.28547(15) 0.49367(11) 0.0559(6) Uani 1 2 i d . . .
H1L H 0.6235 0.2969 0.5160 0.067 Uiso 1 2 i calc R . .
C1L C 0.8016(5) 0.1938(3) 0.50627(19) 0.0669(10) Uani 1 2 i d . . .
H1LA H 0.8516 0.1890 0.5537 0.080 Uiso 1 2 i calc R . .
C2L C 0.6173(6) 0.1314(2) 0.50641(19) 0.0714(11) Uani 1 2 i d . . .
H2L1 H 0.4990 0.1497 0.5405 0.107 Uiso 1 2 i calc R . .
H2L2 H 0.6660 0.0703 0.5184 0.107 Uiso 1 2 i calc R . .
H2L3 H 0.5650 0.1329 0.4604 0.107 Uiso 1 2 i calc R . .
C3L C 0.9955(5) 0.1713(3) 0.45654(19) 0.0711(11) Uani 1 2 i d . . .
H3L1 H 1.1115 0.2142 0.4605 0.107 Uiso 1 2 i calc R . .
H3L2 H 0.9532 0.1746 0.4092 0.107 Uiso 1 2 i calc R . .
H3L3 H 1.0480 0.1105 0.4675 0.107 Uiso 1 2 i calc R . .

loop_
_atom_site_aniso_label
_atom_site_aniso_U_11
_atom_site_aniso_U_22
_atom_site_aniso_U_33
_atom_site_aniso_U_23
_atom_site_aniso_U_13
_atom_site_aniso_U_12
O1 0.0431(12) 0.0558(16) 0.0348(11) 0.0083(10) 0.0042(9) -0.0075(10)
N1 0.0432(15) 0.0529(18) 0.0375(14) 0.0109(12) 0.0069(11) 0.0036(13)
N2 0.0435(15) 0.0385(16) 0.0367(14) 0.0027(11) 0.0089(11) -0.0004(12)
C1 0.0431(17) 0.0355(18) 0.0280(15) 0.0035(12) 0.0059(12) -0.0031(14)
C2 0.0348(16) 0.045(2) 0.0416(17) 0.0074(14) 0.0020(13) -0.0004(14)
C3 0.0361(16) 0.048(2) 0.0404(17) 0.0043(14) 0.0003(13) 0.0013(14)
C4 0.0378(16) 0.0352(19) 0.0391(17) 0.0054(13) 0.0015(13) 0.0036(13)
C5 0.0391(16) 0.0402(19) 0.0389(16) -0.0004(13) 0.0047(13) -0.0037(14)
C6 0.0438(17) 0.043(2) 0.0354(16) 0.0004(13) -0.0020(13) -0.0084(14)
C11 0.0405(17) 0.047(2) 0.0355(16) 0.0097(14) 0.0070(13) 0.0024(15)
C12 0.030(2) 0.273(7) 0.085(3) 0.106(4) 0.009(2) 0.018(3)
C13 0.034(2) 0.324(8) 0.079(3) 0.117(4) -0.0012(19) 0.012(3)
C14 0.0378(17) 0.060(2) 0.0401(17) 0.0112(15) 0.0004(14) 0.0038(15)
C15 0.0329(16) 0.074(3) 0.0381(17) 0.0069(16) 0.0009(14) -0.0135(16)
C16 0.0423(18) 0.074(3) 0.0384(17) 0.0079(16) -0.0069(14) -0.0190(17)
C21 0.0427(19) 0.086(3) 0.0414(18) 0.0221(18) -0.0024(14) -0.0011(18)
C22 0.0401(17) 0.050(2) 0.0335(16) 0.0058(14) 0.0004(13) -0.0010(14)
C23 0.0438(17) 0.050(2) 0.0313(15) 0.0019(14) 0.0006(13) -0.0021(15)
C24 0.0437(17) 0.046(2) 0.0396(16) 0.0047(14) 0.0048(13) 0.0003(14)
C25 0.0494(19) 0.063(2) 0.0348(16) 0.0053(15) 0.0058(14) -0.0034(16)
C26 0.054(2) 0.063(2) 0.053(2) 0.0009(17) 0.0210(16) -0.0005(17)
O1A 0.0343(11) 0.0725(16) 0.0361(11) 0.0098(10) 0.0052(9) -0.0057(11)
N1A 0.0419(15) 0.0428(16) 0.0366(14) -0.0015(11) 0.0073(11) -0.0069(12)
N2A 0.0426(15) 0.0578(19) 0.0359(14) 0.0025(12) 0.0027(11) -0.0121(13)
C1A 0.0346(16) 0.0445(19) 0.0287(15) 0.0026(13) 0.0044(12) -0.0055(13)
C2A 0.0336(16) 0.053(2) 0.0398(17) 0.0019(15) 0.0060(13) -0.0041(14)
C3A 0.0354(16) 0.050(2) 0.0390(16) 0.0073(14) 0.0002(13) -0.0006(14)
C4A 0.0395(17) 0.0348(18) 0.0354(16) -0.0005(13) 0.0044(13) -0.0061(13)
C5A 0.0362(16) 0.046(2) 0.0387(16) 0.0016(14) 0.0039(13) -0.0053(14)
C6A 0.0358(16) 0.044(2) 0.0352(15) -0.0031(13) 0.0010(12) 0.0001(14)
C11A 0.0424(18) 0.048(2) 0.0296(15) 0.0016(13) 0.0033(13) -0.0080(14)
C12A 0.0347(17) 0.079(3) 0.050(2) 0.0222(18) 0.0043(15) 0.0056(16)
C13A 0.0347(18) 0.093(3) 0.0470(19) 0.0245(19) 0.0028(14) 0.0087(17)
C14A 0.0386(17) 0.044(2) 0.0350(16) 0.0000(13) 0.0015(13) -0.0044(14)
C15A 0.0362(19) 0.191(5) 0.047(2) 0.047(3) -0.0045(16) -0.032(2)
C16A 0.041(2) 0.189(5) 0.053(2) 0.051(3) -0.0104(17) -0.032(2)
C21A 0.0428(17) 0.055(2) 0.0356(16) 0.0049(14) 0.0031(13) 0.0020(15)
C22A 0.0417(17) 0.059(2) 0.0354(16) 0.0079(15) 0.0024(13) -0.0030(15)
C23A 0.0443(18) 0.052(2) 0.0378(17) 0.0136(15) 0.0029(14) -0.0001(15)
C24A 0.0437(17) 0.049(2) 0.0416(17) 0.0090(15) 0.0014(13) -0.0051(15)
C25A 0.0528(19) 0.059(2) 0.0378(17) 0.0095(15) 0.0065(14) -0.0040(16)
C26A 0.058(2) 0.077(3) 0.0465(19) 0.0057(17) 0.0116(16) -0.0113(18)
O1L 0.0385(12) 0.0611(17) 0.0620(14) 0.0201(12) 0.0150(10) 0.0006(10)
C1L 0.060(2) 0.063(3) 0.074(2) -0.0044(19) 0.0131(18) 0.0001(19)
C2L 0.066(2) 0.063(3) 0.082(3) -0.001(2) 0.0097(19) -0.017(2)
C3L 0.052(2) 0.075(3) 0.083(3) -0.014(2) 0.0126(18) 0.0030(19)

loop_
_atom_type_symbol
_atom_type_description
_atom_type_scat_dispersion_real
_atom_type_scat_dispersion_imag
_atom_type_scat_source
C C 0.0033 0.0016 'International Tables Vol C Tables 4.2.6.8 and 6.1.1.4'
H H 0.0000 0.0000 'International Tables Vol C Tables 4.2.6.8 and 6.1.1.4'
N N 0.0061 0.0033 'International Tables Vol C Tables 4.2.6.8 and 6.1.1.4'
O O 0.0106 0.0060 'International Tables Vol C Tables 4.2.6.8 and 6.1.1.4'

loop_
_geom_angle_atom_site_label_1
_geom_angle_atom_site_label_2
_geom_angle_atom_site_label_3
_geom_angle
_geom_angle_site_symmetry_1
_geom_angle_site_symmetry_3
_geom_angle_publ_flag
C1 O1 H1 109.5 . . ?
N2 N1 C4 113.9(2) . . ?
N1 N2 C11 113.1(2) . . ?
C2 C1 O1 121.9(2) . . ?
C2 C1 C6 121.1(2) . . ?
O1 C1 C6 117.0(2) . . ?
C1 C2 C3 119.2(3) . . ?
C1 C2 H2 120.4 . . ?
C3 C2 H2 120.4 . . ?
C2 C3 C4 120.7(3) . . ?
C2 C3 H3 119.7 . . ?
C4 C3 H3 119.7 . . ?
C3 C4 C5 119.5(2) . . ?
C3 C4 N1 116.0(3) . . ?
C5 C4 N1 124.4(3) . . ?
C6 C5 C4 119.9(3) . . ?
C6 C5 H5 120.0 . . ?
C4 C5 H5 120.0 . . ?
C5 C6 C1 119.5(3) . . ?
C5 C6 H6 120.2 . . ?
C1 C6 H6 120.2 . . ?
C12 C11 C16 118.2(3) . . ?
C12 C11 N2 124.8(3) . . ?
C16 C11 N2 117.0(3) . . ?
C11 C12 C13 119.8(3) . . ?
C11 C12 H12 120.1 . . ?
C13 C12 H12 120.1 . . ?
C14 C13 C12 123.7(3) . . ?
C14 C13 H13 118.1 . . ?
C12 C13 H13 118.1 . . ?
C15 C14 C13 115.7(3) . . ?
C15 C14 C21 124.4(3) . . ?
C13 C14 C21 119.8(3) . . ?
C14 C15 C16 121.9(3) . . ?
C14 C15 H15 119.0 . . ?
C16 C15 H15 119.0 . . ?
C11 C16 C15 120.6(3) . . ?
C11 C16 H16 119.7 . . ?
C15 C16 H16 119.7 . . ?
C22 C21 C14 118.1(2) . . ?
C22 C21 H21A 107.8 . . ?
C14 C21 H21A 107.8 . . ?
C22 C21 H21B 107.8 . . ?
C14 C21 H21B 107.8 . . ?
H21A C21 H21B 107.1 . . ?
C21 C22 C23 112.9(2) . . ?
C21 C22 H22A 109.0 . . ?
C23 C22 H22A 109.0 . . ?
C21 C22 H22B 109.0 . . ?
C23 C22 H22B 109.0 . . ?
H22A C22 H22B 107.8 . . ?
C24 C23 C22 114.6(2) . . ?
C24 C23 H23A 108.6 . . ?
C22 C23 H23A 108.6 . . ?
C24 C23 H23B 108.6 . . ?
C22 C23 H23B 108.6 . . ?
H23A C23 H23B 107.6 . . ?
C23 C24 C25 113.8(2) . . ?
C23 C24 H24A 108.8 . . ?
C25 C24 H24A 108.8 . . ?
C23 C24 H24B 108.8 . . ?
C25 C24 H24B 108.8 . . ?
H24A C24 H24B 107.7 . . ?
C24 C25 C26 113.7(2) . . ?
C24 C25 H25A 108.8 . . ?
C26 C25 H25A 108.8 . . ?
C24 C25 H25B 108.8 . . ?
C26 C25 H25B 108.8 . . ?
H25A C25 H25B 107.7 . . ?
C25 C26 H26A 109.5 . . ?
C25 C26 H26B 109.5 . . ?
H26A C26 H26B 109.5 . . ?
C25 C26 H26C 109.5 . . ?
H26A C26 H26C 109.5 . . ?
H26B C26 H26C 109.5 . . ?
C1A O1A H1A 109.5 . . ?
N2A N1A C4A 113.6(2) . . ?
N1A N2A C11A 113.0(2) . . ?
C2A C1A O1A 117.4(2) . . ?
C2A C1A C6A 120.8(2) . . ?
O1A C1A C6A 121.7(2) . . ?
C1A C2A C3A 119.5(3) . . ?
C1A C2A H2A 120.3 . . ?
C3A C2A H2A 120.3 . . ?
C2A C3A C4A 120.0(3) . . ?
C2A C3A H3A 120.0 . . ?
C4A C3A H3A 120.0 . . ?
C5A C4A C3A 120.1(2) . . ?
C5A C4A N1A 124.9(2) . . ?
C3A C4A N1A 115.0(2) . . ?
C4A C5A C6A 120.1(3) . . ?
C4A C5A H5A 119.9 . . ?
C6A C5A H5A 119.9 . . ?
C5A C6A C1A 119.4(3) . . ?
C5A C6A H6A 120.3 . . ?
C1A C6A H6A 120.3 . . ?
C12A C11A C16A 118.7(3) . . ?
C12A C11A N2A 124.9(3) . . ?
C16A C11A N2A 116.4(3) . . ?
C11A C12A C13A 119.7(3) . . ?
C11A C12A H12A 120.1 . . ?
C13A C12A H12A 120.1 . . ?
C14A C13A C12A 123.4(3) . . ?
C14A C13A H13A 118.3 . . ?
C12A C13A H13A 118.3 . . ?
C13A C14A C15A 116.3(3) . . ?
C13A C14A C21A 120.3(3) . . ?
C15A C14A C21A 123.4(3) . . ?
C14A C15A C16A 121.7(3) . . ?
C14A C15A H15A 119.1 . . ?
C16A C15A H15A 119.1 . . ?
C11A C16A C15A 120.2(3) . . ?
C11A C16A H16A 119.9 . . ?
C15A C16A H16A 119.9 . . ?
C14A C21A C22A 117.6(2) . . ?
C14A C21A H21C 107.9 . . ?
C22A C21A H21C 107.9 . . ?
C14A C21A H21D 107.9 . . ?
C22A C21A H21D 107.9 . . ?
H21C C21A H21D 107.2 . . ?
C21A C22A C23A 111.8(2) . . ?
C21A C22A H22C 109.3 . . ?
C23A C22A H22C 109.3 . . ?
C21A C22A H22D 109.3 . . ?
C23A C22A H22D 109.3 . . ?
H22C C22A H22D 107.9 . . ?
C24A C23A C22A 113.5(2) . . ?
C24A C23A H23C 108.9 . . ?
C22A C23A H23C 108.9 . . ?
C24A C23A H23D 108.9 . . ?
C22A C23A H23D 108.9 . . ?
H23C C23A H23D 107.7 . . ?
C25A C24A C23A 112.6(2) . . ?
C25A C24A H24C 109.1 . . ?
C23A C24A H24C 109.1 . . ?
C25A C24A H24D 109.1 . . ?
C23A C24A H24D 109.1 . . ?
H24C C24A H24D 107.8 . . ?
C24A C25A C26A 113.4(2) . . ?
C24A C25A H25C 108.9 . . ?
C26A C25A H25C 108.9 . . ?
C24A C25A H25D 108.9 . . ?
C26A C25A H25D 108.9 . . ?
H25C C25A H25D 107.7 . . ?
C25A C26A H26D 109.5 . . ?
C25A C26A H26E 109.5 . . ?
H26D C26A H26E 109.5 . . ?
C25A C26A H26F 109.5 . . ?
H26D C26A H26F 109.5 . . ?
H26E C26A H26F 109.5 . . ?
C1L O1L H1L 109.5 . . ?
O1L C1L C2L 113.7(3) . . ?
O1L C1L C3L 108.1(3) . . ?
C2L C1L C3L 114.4(3) . . ?
O1L C1L H1LA 106.7 . . ?
C2L C1L H1LA 106.7 . . ?
C3L C1L H1LA 106.7 . . ?
C1L C2L H2L1 109.5 . . ?
C1L C2L H2L2 109.5 . . ?
H2L1 C2L H2L2 109.5 . . ?
C1L C2L H2L3 109.5 . . ?
H2L1 C2L H2L3 109.5 . . ?
H2L2 C2L H2L3 109.5 . . ?
C1L C3L H3L1 109.5 . . ?
C1L C3L H3L2 109.5 . . ?
H3L1 C3L H3L2 109.5 . . ?
C1L C3L H3L3 109.5 . . ?
H3L1 C3L H3L3 109.5 . . ?
H3L2 C3L H3L3 109.5 . . ?

loop_
_geom_bond_atom_site_label_1
_geom_bond_atom_site_label_2
_geom_bond_distance
_geom_bond_site_symmetry_2
_geom_bond_publ_flag
O1 C1 1.382(3) . ?
O1 H1 0.8400 . ?
N1 N2 1.265(3) . ?
N1 C4 1.429(3) . ?
N2 C11 1.435(3) . ?
C1 C2 1.375(4) . ?
C1 C6 1.394(4) . ?
C2 C3 1.386(4) . ?
C2 H2 0.9500 . ?
C3 C4 1.391(4) . ?
C3 H3 0.9500 . ?
C4 C5 1.395(4) . ?
C5 C6 1.383(4) . ?
C5 H5 0.9500 . ?
C6 H6 0.9500 . ?
C11 C12 1.354(4) . ?
C11 C16 1.357(4) . ?
C12 C13 1.373(5) . ?
C12 H12 0.9500 . ?
C13 C14 1.357(4) . ?
C13 H13 0.9500 . ?
C14 C15 1.352(4) . ?
C14 C21 1.520(4) . ?
C15 C16 1.394(4) . ?
C15 H15 0.9500 . ?
C16 H16 0.9500 . ?
C21 C22 1.501(4) . ?
C21 H21A 0.9900 . ?
C21 H21B 0.9900 . ?
C22 C23 1.524(3) . ?
C22 H22A 0.9900 . ?
C22 H22B 0.9900 . ?
C23 C24 1.513(3) . ?
C23 H23A 0.9900 . ?
C23 H23B 0.9900 . ?
C24 C25 1.517(4) . ?
C24 H24A 0.9900 . ?
C24 H24B 0.9900 . ?
C25 C26 1.521(4) . ?
C25 H25A 0.9900 . ?
C25 H25B 0.9900 . ?
C26 H26A 0.9800 . ?
C26 H26B 0.9800 . ?
C26 H26C 0.9800 . ?
O1A C1A 1.379(3) . ?
O1A H1A 0.8400 . ?
N1A N2A 1.257(3) . ?
N1A C4A 1.433(3) . ?
N2A C11A 1.441(3) . ?
C1A C2A 1.371(4) . ?
C1A C6A 1.394(3) . ?
C2A C3A 1.390(4) . ?
C2A H2A 0.9500 . ?
C3A C4A 1.391(4) . ?
C3A H3A 0.9500 . ?
C4A C5A 1.377(4) . ?
C5A C6A 1.384(4) . ?
C5A H5A 0.9500 . ?
C6A H6A 0.9500 . ?
C11A C12A 1.354(4) . ?
C11A C16A 1.368(4) . ?
C12A C13A 1.380(4) . ?
C12A H12A 0.9500 . ?
C13A C14A 1.358(4) . ?
C13A H13A 0.9500 . ?
C14A C15A 1.361(4) . ?
C14A C21A 1.514(4) . ?
C15A C16A 1.395(4) . ?
C15A H15A 0.9500 . ?
C16A H16A 0.9500 . ?
C21A C22A 1.521(4) . ?
C21A H21C 0.9900 . ?
C21A H21D 0.9900 . ?
C22A C23A 1.528(3) . ?
C22A H22C 0.9900 . ?
C22A H22D 0.9900 . ?
C23A C24A 1.525(4) . ?
C23A H23C 0.9900 . ?
C23A H23D 0.9900 . ?
C24A C25A 1.514(4) . ?
C24A H24C 0.9900 . ?
C24A H24D 0.9900 . ?
C25A C26A 1.523(4) . ?
C25A H25C 0.9900 . ?
C25A H25D 0.9900 . ?
C26A H26D 0.9800 . ?
C26A H26E 0.9800 . ?
C26A H26F 0.9800 . ?
O1L C1L 1.425(4) . ?
O1L H1L 0.8400 . ?
C1L C2L 1.483(5) . ?
C1L C3L 1.505(4) . ?
C1L H1LA 1.0000 . ?
C2L H2L1 0.9800 . ?
C2L H2L2 0.9800 . ?
C2L H2L3 0.9800 . ?
C3L H3L1 0.9800 . ?
C3L H3L2 0.9800 . ?
C3L H3L3 0.9800 . ?

loop_
_geom_hbond_atom_site_label_D
_geom_hbond_atom_site_label_H
_geom_hbond_atom_site_label_A
_geom_hbond_distance_DH
_geom_hbond_distance_HA
_geom_hbond_distance_DA
_geom_hbond_angle_DHA
_geom_hbond_site_symmetry_A
O1 H1 O1L 0.84 1.78 2.617(3) 173.3 1_455
O1A H1A O1 0.84 1.84 2.665(3) 167.9 .
O1L H1L O1A 0.84 1.92 2.754(3) 171.7 .

loop_
_geom_torsion_atom_site_label_1
_geom_torsion_atom_site_label_2
_geom_torsion_atom_site_label_3
_geom_torsion_atom_site_label_4
_geom_torsion
_geom_torsion_site_symmetry_1
_geom_torsion_site_symmetry_2
_geom_torsion_site_symmetry_3
_geom_torsion_site_symmetry_4
_geom_torsion_publ_flag
C4 N1 N2 C11 -179.3(3) . . . . ?
O1 C1 C2 C3 180.0(3) . . . . ?
C6 C1 C2 C3 0.9(4) . . . . ?
C1 C2 C3 C4 1.3(5) . . . . ?
C2 C3 C4 C5 -2.4(4) . . . . ?
C2 C3 C4 N1 177.8(3) . . . . ?
N2 N1 C4 C3 -169.1(2) . . . . ?
N2 N1 C4 C5 11.1(4) . . . . ?
C3 C4 C5 C6 1.2(4) . . . . ?
N1 C4 C5 C6 -179.0(3) . . . . ?
C4 C5 C6 C1 1.0(4) . . . . ?
C2 C1 C6 C5 -2.1(4) . . . . ?
O1 C1 C6 C5 178.8(3) . . . . ?
N1 N2 C11 C12 4.8(5) . . . . ?
N1 N2 C11 C16 -175.5(3) . . . . ?
C16 C11 C12 C13 0.8(8) . . . . ?
N2 C11 C12 C13 -179.6(5) . . . . ?
C11 C12 C13 C14 0.0(10) . . . . ?
C12 C13 C14 C15 -0.5(8) . . . . ?
C12 C13 C14 C21 -178.9(5) . . . . ?
C13 C14 C15 C16 0.4(6) . . . . ?
C21 C14 C15 C16 178.7(3) . . . . ?
C12 C11 C16 C15 -0.9(6) . . . . ?
N2 C11 C16 C15 179.4(3) . . . . ?
C14 C15 C16 C11 0.4(5) . . . . ?
C15 C14 C21 C22 3.7(5) . . . . ?
C13 C14 C21 C22 -178.1(4) . . . . ?
C14 C21 C22 C23 -174.0(3) . . . . ?
C21 C22 C23 C24 -174.2(3) . . . . ?
C22 C23 C24 C25 -177.1(3) . . . . ?
C23 C24 C25 C26 179.6(3) . . . . ?
C4A N1A N2A C11A -179.9(3) . . . . ?
O1A C1A C2A C3A 179.5(3) . . . . ?
C6A C1A C2A C3A 2.8(5) . . . . ?
C1A C2A C3A C4A -0.5(5) . . . . ?
C2A C3A C4A C5A -1.1(5) . . . . ?
C2A C3A C4A N1A 177.6(3) . . . . ?
N2A N1A C4A C5A 4.5(4) . . . . ?
N2A N1A C4A C3A -174.1(3) . . . . ?
C3A C4A C5A C6A 0.5(4) . . . . ?
N1A C4A C5A C6A -178.1(3) . . . . ?
C4A C5A C6A C1A 1.7(4) . . . . ?
C2A C1A C6A C5A -3.4(4) . . . . ?
O1A C1A C6A C5A -179.9(3) . . . . ?
N1A N2A C11A C12A 6.2(5) . . . . ?
N1A N2A C11A C16A -174.0(3) . . . . ?
C16A C11A C12A C13A 1.9(6) . . . . ?
N2A C11A C12A C13A -178.3(3) . . . . ?
C11A C12A C13A C14A -1.5(6) . . . . ?
C12A C13A C14A C15A 0.5(6) . . . . ?
C12A C13A C14A C21A 179.4(3) . . . . ?
C13A C14A C15A C16A -0.1(6) . . . . ?
C21A C14A C15A C16A -178.8(4) . . . . ?
C12A C11A C16A C15A -1.4(6) . . . . ?
N2A C11A C16A C15A 178.8(4) . . . . ?
C14A C15A C16A C11A 0.5(7) . . . . ?
C13A C14A C21A C22A 170.4(3) . . . . ?
C15A C14A C21A C22A -10.8(5) . . . . ?
C14A C21A C22A C23A -179.7(3) . . . . ?
C21A C22A C23A C24A -178.8(3) . . . . ?
C22A C23A C24A C25A -177.6(3) . . . . ?
C23A C24A C25A C26A -178.8(3) . . . . ?
